data_7105967
loop_
_publ_author_name
'Poulami Jana'
'Sibaprasad Maity'
'Suman Kumar Maity'
'Debasish Haldar'

_publ_section_title
;
 A new peptide motif in the formation of supramolecular double helices
;
_journal_name_full Chem.Commun.
_journal_page_first 2092
_journal_paper_doi 10.1039/c0cc04244g
_journal_volume 47
_journal_year 2011
_chemical_formula_sum 'C25 H39 N3 O7'
_chemical_formula_weight 493.59
_chemical_name_systematic
;
?
;
_space_group_IT_number 19
_symmetry_space_group_name_Hall 'P 2ac 2ab'
_symmetry_space_group_name_H-M 'P 21 21 21'
_atom_sites_solution_hydrogens geom
_atom_sites_solution_primary direct
_atom_sites_solution_secondary difmap
_audit_creation_method SHELXL-97
_cell_angle_alpha 90.00
_cell_angle_beta 90.00
_cell_angle_gamma 90.00
_cell_formula_units_Z 4
_cell_length_a 10.6501(5)
_cell_length_b 14.1442(5)
_cell_length_c 18.3996(8)
_cell_measurement_temperature 296(2)
_cell_volume 2771.7(2)
_computing_structure_refinement 'SHELXL-97 (Sheldrick, 1997)'
_computing_structure_solution 'SHELXS-97 (Sheldrick, 1990)'
_diffrn_ambient_temperature 296(2)
_diffrn_measured_fraction_theta_full 1.000
_diffrn_measured_fraction_theta_max 1.000
_diffrn_radiation_monochromator graphite
_diffrn_radiation_source 'fine-focus sealed tube'
_diffrn_radiation_type MoK\a
_diffrn_radiation_wavelength 0.71073
_diffrn_reflns_av_R_equivalents 0.0499
_diffrn_reflns_av_sigmaI/netI 0.0320
_diffrn_reflns_limit_h_max 11
_diffrn_reflns_limit_h_min -11
_diffrn_reflns_limit_k_max 15
_diffrn_reflns_limit_k_min -15
_diffrn_reflns_limit_l_max 18
_diffrn_reflns_limit_l_min -20
_diffrn_reflns_number 20889
_diffrn_reflns_theta_full 22.77
_diffrn_reflns_theta_max 22.77
_diffrn_reflns_theta_min 1.82
_exptl_absorpt_coefficient_mu 0.086
_exptl_crystal_density_diffrn 1.183
_exptl_crystal_density_method 'not measured'
_exptl_crystal_F_000 1064
_refine_diff_density_max 0.223
_refine_diff_density_min -0.151
_refine_diff_density_rms 0.032
_refine_ls_abs_structure_details 'Flack H D (1983), Acta Cryst. A39, 876-881'
_refine_ls_abs_structure_Flack -0.4(12)
_refine_ls_extinction_method none
_refine_ls_goodness_of_fit_ref 0.893
_refine_ls_hydrogen_treatment mixed
_refine_ls_matrix_type full
_refine_ls_number_parameters 325
_refine_ls_number_reflns 3756
_refine_ls_number_restraints 0
_refine_ls_restrained_S_all 0.893
_refine_ls_R_factor_all 0.0443
_refine_ls_R_factor_gt 0.0366
_refine_ls_shift/su_max 0.001
_refine_ls_shift/su_mean 0.000
_refine_ls_structure_factor_coef Fsqd
_refine_ls_weighting_details 'calc w=1/[\s^2^(Fo^2^)+(0.0867P)^2^+0.4298P] where P=(Fo^2^+2Fc^2^)/3'
_refine_ls_weighting_scheme calc
_refine_ls_wR_factor_gt 0.1002
_refine_ls_wR_factor_ref 0.1110
_reflns_number_gt 3351
_reflns_number_total 3756
_reflns_threshold_expression >2sigma(I)
_cod_data_source_file C0CC04244G.TXT
_cod_data_source_block YUL
_cod_database_code 7105967

loop_
_symmetry_equiv_pos_as_xyz
'x, y, z'
'x+1/2, -y+1/2, -z'
'-x, y+1/2, -z+1/2'
'-x+1/2, -y, z+1/2'

loop_
_atom_site_label
_atom_site_type_symbol
_atom_site_fract_x
_atom_site_fract_y
_atom_site_fract_z
_atom_site_U_iso_or_equiv
_atom_site_adp_type
_atom_site_occupancy
_atom_site_symmetry_multiplicity
_atom_site_calc_flag
_atom_site_refinement_flags
_atom_site_disorder_assembly
_atom_site_disorder_group
O1 O 0.8920(2) 0.66242(13) 0.24755(13) 0.0912(8) Uani 1 1 d . . .
H1 H 0.9464 0.6738 0.2778 0.137 Uiso 1 1 calc R . .
O2 O 0.7305(2) -0.00418(19) -0.07853(13) 0.0981(8) Uani 1 1 d . . .
O3 O 0.8661(3) -0.09641(17) -0.13333(12) 0.0926(7) Uani 1 1 d . . .
O4 O 1.04988(16) 0.18608(14) -0.06088(10) 0.0654(5) Uani 1 1 d . . .
O5 O 0.70197(18) 0.04773(12) 0.10070(9) 0.0604(5) Uani 1 1 d . . .
O6 O 0.66034(19) -0.02767(12) 0.20752(9) 0.0647(5) Uani 1 1 d . . .
O7 O 0.94872(16) 0.19440(12) 0.13946(9) 0.0548(4) Uani 1 1 d . . .
N1 N 0.80479(16) 0.25330(12) 0.06272(9) 0.0381(4) Uani 1 1 d . . .
H1A H 0.7263 0.2652 0.0566 0.046 Uiso 1 1 calc R . .
N2 N 0.8955(2) 0.09989(13) -0.01364(11) 0.0512(5) Uani 1 1 d . . .
H2 H 0.8287 0.0990 0.0126 0.061 Uiso 1 1 calc R . .
N3 N 0.7149(2) 0.12082(13) 0.21008(10) 0.0537(5) Uani 1 1 d . . .
H3 H 0.7152 0.1108 0.2562 0.064 Uiso 1 1 calc R . .
C1 C 0.8689(3) 0.56799(17) 0.24625(15) 0.0598(7) Uani 1 1 d . . .
C2 C 0.7660(3) 0.53507(19) 0.20988(18) 0.0768(9) Uani 1 1 d . . .
H2A H 0.7136 0.5774 0.1859 0.092 Uiso 1 1 calc R . .
C3 C 0.7390(3) 0.43953(18) 0.20836(17) 0.0688(8) Uani 1 1 d . . .
H3A H 0.6683 0.4187 0.1834 0.083 Uiso 1 1 calc R . .
C4 C 0.8143(2) 0.37448(16) 0.24296(11) 0.0438(6) Uani 1 1 d . . .
C5 C 0.7810(3) 0.27177(16) 0.25195(12) 0.0499(6) Uani 1 1 d . . .
H5A H 0.7147 0.2676 0.2879 0.060 Uiso 1 1 calc R . .
H5B H 0.8538 0.2397 0.2719 0.060 Uiso 1 1 calc R . .
C6 C 0.7388(2) 0.21708(15) 0.18499(11) 0.0419(5) Uani 1 1 d . . .
H6 H 0.6612 0.2447 0.1658 0.050 Uiso 1 1 calc R . .
C7 C 0.8405(2) 0.21934(14) 0.12701(11) 0.0384(5) Uani 1 1 d . . .
C8 C 0.8897(2) 0.27175(16) 0.00169(13) 0.0459(6) Uani 1 1 d . . .
C9 C 0.9536(2) 0.18114(17) -0.02442(12) 0.0438(5) Uani 1 1 d . . .
C10 C 0.9408(3) 0.01225(17) -0.04459(13) 0.0529(6) Uani 1 1 d . . .
H10 H 1.0112 0.0283 -0.0766 0.063 Uiso 1 1 calc R . .
C11 C 0.9918(3) -0.0559(2) 0.01348(17) 0.0776(9) Uani 1 1 d . . .
H11A H 1.0245 -0.0187 0.0535 0.093 Uiso 1 1 calc R . .
H11B H 0.9222 -0.0929 0.0321 0.093 Uiso 1 1 calc R . .
C12 C 1.0920(4) -0.1224(2) -0.01077(17) 0.0819(10) Uani 1 1 d . . .
H12 H 1.0716 -0.1435 -0.0601 0.098 Uiso 1 1 calc R . .
C13 C 1.1015(8) -0.2077(3) 0.0368(3) 0.168(3) Uani 1 1 d . . .
H13A H 1.1274 -0.1889 0.0846 0.252 Uiso 1 1 calc R . .
H13B H 1.1622 -0.2507 0.0168 0.252 Uiso 1 1 calc R . .
H13C H 1.0212 -0.2382 0.0395 0.252 Uiso 1 1 calc R . .
C14 C 0.6297(4) -0.0453(4) -0.1203(3) 0.141(2) Uani 1 1 d . . .
H14A H 0.6175 -0.0094 -0.1640 0.211 Uiso 1 1 calc R . .
H14B H 0.5538 -0.0444 -0.0921 0.211 Uiso 1 1 calc R . .
H14C H 0.6505 -0.1093 -0.1325 0.211 Uiso 1 1 calc R . .
C15 C 0.8430(3) -0.03477(19) -0.09071(13) 0.0593(7) Uani 1 1 d . . .
C16 C 0.6924(2) 0.04699(17) 0.16640(14) 0.0497(6) Uani 1 1 d . . .
C17 C 0.6211(3) -0.11779(18) 0.17592(16) 0.0634(7) Uani 1 1 d . . .
C18 C 0.7255(3) -0.1603(2) 0.1319(2) 0.0916(11) Uani 1 1 d . . .
H18A H 0.7350 -0.1258 0.0874 0.137 Uiso 1 1 calc R . .
H18B H 0.7060 -0.2251 0.1212 0.137 Uiso 1 1 calc R . .
H18C H 0.8024 -0.1574 0.1591 0.137 Uiso 1 1 calc R . .
C19 C 0.5973(4) -0.1771(2) 0.24318(19) 0.0883(10) Uani 1 1 d . . .
H19A H 0.6751 -0.1878 0.2682 0.132 Uiso 1 1 calc R . .
H19B H 0.5613 -0.2366 0.2292 0.132 Uiso 1 1 calc R . .
H19C H 0.5402 -0.1443 0.2748 0.132 Uiso 1 1 calc R . .
C20 C 0.5030(3) -0.1034(3) 0.1325(2) 0.0930(11) Uani 1 1 d . . .
H20A H 0.4438 -0.0679 0.1608 0.139 Uiso 1 1 calc R . .
H20B H 0.4675 -0.1638 0.1203 0.139 Uiso 1 1 calc R . .
H20C H 0.5224 -0.0695 0.0888 0.139 Uiso 1 1 calc R . .
C21 C 0.9469(3) 0.5044(2) 0.27861(16) 0.0651(7) Uani 1 1 d . . .
H21 H 1.0191 0.5252 0.3021 0.078 Uiso 1 1 calc R . .
C22 C 0.9194(3) 0.40906(19) 0.27677(15) 0.0588(7) Uani 1 1 d . . .
H22 H 0.9740 0.3669 0.2992 0.071 Uiso 1 1 calc R . .
C23 C 0.9861(3) 0.34650(19) 0.02216(18) 0.0704(8) Uani 1 1 d . . .
H23A H 0.9437 0.4041 0.0347 0.106 Uiso 1 1 calc R . .
H23B H 1.0410 0.3577 -0.0183 0.106 Uiso 1 1 calc R . .
H23C H 1.0343 0.3249 0.0630 0.106 Uiso 1 1 calc R . .
C24 C 0.8085(3) 0.3059(2) -0.06210(14) 0.0688(8) Uani 1 1 d . . .
H24A H 0.7507 0.2569 -0.0757 0.103 Uiso 1 1 calc R . .
H24B H 0.8615 0.3208 -0.1027 0.103 Uiso 1 1 calc R . .
H24C H 0.7626 0.3612 -0.0478 0.103 Uiso 1 1 calc R . .
C25 C 1.2181(4) -0.0739(4) -0.0130(3) 0.149(2) Uani 1 1 d . . .
H25A H 1.2401 -0.0529 0.0349 0.223 Uiso 1 1 calc R . .
H25B H 1.2139 -0.0205 -0.0451 0.223 Uiso 1 1 calc R . .
H25C H 1.2804 -0.1174 -0.0303 0.223 Uiso 1 1 calc R . .

loop_
_atom_site_aniso_label
_atom_site_aniso_U_11
_atom_site_aniso_U_22
_atom_site_aniso_U_33
_atom_site_aniso_U_23
_atom_site_aniso_U_13
_atom_site_aniso_U_12
O1 0.1196(19) 0.0473(11) 0.1066(17) 0.0135(11) -0.0565(15) -0.0258(12)
O2 0.0665(13) 0.115(2) 0.1127(18) -0.0692(16) -0.0057(13) -0.0005(13)
O3 0.1170(19) 0.0856(14) 0.0751(13) -0.0384(13) -0.0222(13) 0.0260(14)
O4 0.0518(10) 0.0696(12) 0.0749(11) -0.0101(10) 0.0248(10) -0.0130(9)
O5 0.0845(13) 0.0509(10) 0.0459(10) -0.0006(8) 0.0029(9) -0.0156(10)
O6 0.0951(14) 0.0404(9) 0.0586(10) 0.0078(9) 0.0045(10) -0.0160(10)
O7 0.0472(10) 0.0596(10) 0.0577(10) 0.0007(8) -0.0081(8) 0.0146(8)
N1 0.0349(9) 0.0402(10) 0.0391(10) 0.0020(8) -0.0021(8) 0.0018(8)
N2 0.0509(11) 0.0479(12) 0.0549(11) -0.0112(9) 0.0160(10) -0.0087(10)
N3 0.0804(15) 0.0389(11) 0.0417(10) 0.0019(9) 0.0005(10) -0.0098(11)
C1 0.0725(18) 0.0465(15) 0.0604(15) 0.0043(12) -0.0173(15) -0.0122(13)
C2 0.086(2) 0.0443(15) 0.100(2) 0.0042(15) -0.0447(19) -0.0026(15)
C3 0.0708(19) 0.0483(15) 0.0874(19) 0.0052(14) -0.0342(17) -0.0077(14)
C4 0.0499(14) 0.0425(13) 0.0391(12) 0.0007(10) 0.0002(11) -0.0029(11)
C5 0.0655(15) 0.0433(13) 0.0410(12) 0.0004(10) 0.0024(11) 0.0015(12)
C6 0.0481(13) 0.0372(12) 0.0404(11) 0.0031(9) -0.0012(10) 0.0013(10)
C7 0.0404(13) 0.0310(11) 0.0439(13) -0.0033(9) -0.0030(10) 0.0007(10)
C8 0.0434(12) 0.0456(14) 0.0488(12) 0.0012(11) 0.0087(11) -0.0080(11)
C9 0.0388(12) 0.0497(14) 0.0429(12) -0.0034(10) 0.0034(11) -0.0087(11)
C10 0.0625(15) 0.0467(13) 0.0494(13) -0.0070(11) 0.0124(12) 0.0033(12)
C11 0.089(2) 0.087(2) 0.0568(16) -0.0011(15) 0.0074(16) 0.0221(18)
C12 0.105(3) 0.076(2) 0.0646(18) -0.0088(16) -0.0051(18) 0.0311(19)
C13 0.275(8) 0.121(4) 0.109(3) 0.014(3) 0.025(4) 0.100(5)
C14 0.081(2) 0.166(4) 0.176(4) -0.106(4) -0.028(3) 0.004(3)
C15 0.083(2) 0.0485(15) 0.0469(14) -0.0103(13) 0.0022(13) 0.0030(15)
C16 0.0530(15) 0.0406(13) 0.0557(16) 0.0057(11) 0.0008(11) -0.0036(11)
C17 0.0677(17) 0.0427(14) 0.0798(18) 0.0022(13) 0.0075(15) -0.0181(13)
C18 0.094(2) 0.0570(18) 0.123(3) -0.0107(19) 0.029(2) -0.0092(18)
C19 0.103(2) 0.0590(18) 0.103(2) 0.0247(18) 0.009(2) -0.0202(18)
C20 0.079(2) 0.089(2) 0.111(3) 0.009(2) -0.010(2) -0.0273(19)
C21 0.0599(16) 0.0600(17) 0.0755(18) 0.0046(14) -0.0220(14) -0.0143(14)
C22 0.0557(16) 0.0523(15) 0.0684(16) 0.0084(12) -0.0111(13) 0.0001(13)
C23 0.0657(17) 0.0507(15) 0.095(2) -0.0097(15) 0.0192(16) -0.0182(14)
C24 0.0768(19) 0.0780(19) 0.0517(15) 0.0177(14) 0.0065(14) 0.0081(16)
C25 0.086(3) 0.196(5) 0.164(5) -0.040(4) -0.025(3) 0.030(3)

loop_
_atom_type_symbol
_atom_type_description
_atom_type_scat_dispersion_real
_atom_type_scat_dispersion_imag
_atom_type_scat_source
C C 0.0033 0.0016 'International Tables Vol C Tables 4.2.6.8 and 6.1.1.4'
H H 0.0000 0.0000 'International Tables Vol C Tables 4.2.6.8 and 6.1.1.4'
N N 0.0061 0.0033 'International Tables Vol C Tables 4.2.6.8 and 6.1.1.4'
O O 0.0106 0.0060 'International Tables Vol C Tables 4.2.6.8 and 6.1.1.4'

loop_
_geom_angle_atom_site_label_1
_geom_angle_atom_site_label_2
_geom_angle_atom_site_label_3
_geom_angle
_geom_angle_site_symmetry_1
_geom_angle_site_symmetry_3
_geom_angle_publ_flag
C1 O1 H1 109.5 . . ?
C15 O2 C14 117.6(2) . . ?
C16 O6 C17 122.3(2) . . ?
C7 N1 C8 124.63(18) . . ?
C7 N1 H1A 117.7 . . ?
C8 N1 H1A 117.7 . . ?
C9 N2 C10 122.0(2) . . ?
C9 N2 H2 119.0 . . ?
C10 N2 H2 119.0 . . ?
C16 N3 C6 124.65(19) . . ?
C16 N3 H3 117.7 . . ?
C6 N3 H3 117.7 . . ?
O1 C1 C21 122.1(2) . . ?
O1 C1 C2 119.3(2) . . ?
C21 C1 C2 118.6(2) . . ?
C1 C2 C3 120.7(3) . . ?
C1 C2 H2A 119.7 . . ?
C3 C2 H2A 119.7 . . ?
C4 C3 C2 121.5(3) . . ?
C4 C3 H3A 119.2 . . ?
C2 C3 H3A 119.2 . . ?
C22 C4 C3 116.5(2) . . ?
C22 C4 C5 119.1(2) . . ?
C3 C4 C5 124.0(2) . . ?
C4 C5 C6 118.10(19) . . ?
C4 C5 H5A 107.8 . . ?
C6 C5 H5A 107.8 . . ?
C4 C5 H5B 107.8 . . ?
C6 C5 H5B 107.8 . . ?
H5A C5 H5B 107.1 . . ?
N3 C6 C7 111.44(18) . . ?
N3 C6 C5 105.63(17) . . ?
C7 C6 C5 110.26(19) . . ?
N3 C6 H6 109.8 . . ?
C7 C6 H6 109.8 . . ?
C5 C6 H6 109.8 . . ?
O7 C7 N1 122.5(2) . . ?
O7 C7 C6 122.16(19) . . ?
N1 C7 C6 115.27(19) . . ?
N1 C8 C23 110.5(2) . . ?
N1 C8 C9 111.50(18) . . ?
C23 C8 C9 111.13(19) . . ?
N1 C8 C24 107.10(19) . . ?
C23 C8 C24 110.5(2) . . ?
C9 C8 C24 105.9(2) . . ?
O4 C9 N2 121.6(2) . . ?
O4 C9 C8 119.7(2) . . ?
N2 C9 C8 118.29(19) . . ?
N2 C10 C15 111.8(2) . . ?
N2 C10 C11 112.4(2) . . ?
C15 C10 C11 111.1(2) . . ?
N2 C10 H10 107.1 . . ?
C15 C10 H10 107.1 . . ?
C11 C10 H10 107.1 . . ?
C12 C11 C10 116.1(2) . . ?
C12 C11 H11A 108.3 . . ?
C10 C11 H11A 108.3 . . ?
C12 C11 H11B 108.3 . . ?
C10 C11 H11B 108.3 . . ?
H11A C11 H11B 107.4 . . ?
C11 C12 C13 112.5(3) . . ?
C11 C12 C25 111.0(3) . . ?
C13 C12 C25 108.8(4) . . ?
C11 C12 H12 108.1 . . ?
C13 C12 H12 108.1 . . ?
C25 C12 H12 108.1 . . ?
C12 C13 H13A 109.5 . . ?
C12 C13 H13B 109.5 . . ?
H13A C13 H13B 109.5 . . ?
C12 C13 H13C 109.5 . . ?
H13A C13 H13C 109.5 . . ?
H13B C13 H13C 109.5 . . ?
O2 C14 H14A 109.5 . . ?
O2 C14 H14B 109.5 . . ?
H14A C14 H14B 109.5 . . ?
O2 C14 H14C 109.5 . . ?
H14A C14 H14C 109.5 . . ?
H14B C14 H14C 109.5 . . ?
O3 C15 O2 123.2(3) . . ?
O3 C15 C10 123.4(3) . . ?
O2 C15 C10 113.4(2) . . ?
O5 C16 N3 125.2(2) . . ?
O5 C16 O6 126.1(2) . . ?
N3 C16 O6 108.7(2) . . ?
O6 C17 C18 110.6(2) . . ?
O6 C17 C20 109.4(3) . . ?
C18 C17 C20 112.8(3) . . ?
O6 C17 C19 101.9(2) . . ?
C18 C17 C19 110.0(3) . . ?
C20 C17 C19 111.6(3) . . ?
C17 C18 H18A 109.5 . . ?
C17 C18 H18B 109.5 . . ?
H18A C18 H18B 109.5 . . ?
C17 C18 H18C 109.5 . . ?
H18A C18 H18C 109.5 . . ?
H18B C18 H18C 109.5 . . ?
C17 C19 H19A 109.5 . . ?
C17 C19 H19B 109.5 . . ?
H19A C19 H19B 109.5 . . ?
C17 C19 H19C 109.5 . . ?
H19A C19 H19C 109.5 . . ?
H19B C19 H19C 109.5 . . ?
C17 C20 H20A 109.5 . . ?
C17 C20 H20B 109.5 . . ?
H20A C20 H20B 109.5 . . ?
C17 C20 H20C 109.5 . . ?
H20A C20 H20C 109.5 . . ?
H20B C20 H20C 109.5 . . ?
C1 C21 C22 120.4(2) . . ?
C1 C21 H21 119.8 . . ?
C22 C21 H21 119.8 . . ?
C4 C22 C21 122.2(2) . . ?
C4 C22 H22 118.9 . . ?
C21 C22 H22 118.9 . . ?
C8 C23 H23A 109.5 . . ?
C8 C23 H23B 109.5 . . ?
H23A C23 H23B 109.5 . . ?
C8 C23 H23C 109.5 . . ?
H23A C23 H23C 109.5 . . ?
H23B C23 H23C 109.5 . . ?
C8 C24 H24A 109.5 . . ?
C8 C24 H24B 109.5 . . ?
H24A C24 H24B 109.5 . . ?
C8 C24 H24C 109.5 . . ?
H24A C24 H24C 109.5 . . ?
H24B C24 H24C 109.5 . . ?
C12 C25 H25A 109.5 . . ?
C12 C25 H25B 109.5 . . ?
H25A C25 H25B 109.5 . . ?
C12 C25 H25C 109.5 . . ?
H25A C25 H25C 109.5 . . ?
H25B C25 H25C 109.5 . . ?

loop_
_geom_bond_atom_site_label_1
_geom_bond_atom_site_label_2
_geom_bond_distance
_geom_bond_site_symmetry_2
_geom_bond_publ_flag
O1 C1 1.358(3) . ?
O1 H1 0.8200 . ?
O2 C15 1.294(3) . ?
O2 C14 1.443(4) . ?
O3 C15 1.198(3) . ?
O4 C9 1.227(3) . ?
O5 C16 1.213(3) . ?
O6 C16 1.343(3) . ?
O6 C17 1.462(3) . ?
O7 C7 1.227(3) . ?
N1 C7 1.332(3) . ?
N1 C8 1.465(3) . ?
N1 H1A 0.8600 . ?
N2 C9 1.320(3) . ?
N2 C10 1.447(3) . ?
N2 H2 0.8600 . ?
N3 C16 1.339(3) . ?
N3 C6 1.460(3) . ?
N3 H3 0.8600 . ?
C1 C21 1.362(4) . ?
C1 C2 1.366(4) . ?
C2 C3 1.382(4) . ?
C2 H2A 0.9300 . ?
C3 C4 1.376(4) . ?
C3 H3A 0.9300 . ?
C4 C22 1.371(4) . ?
C4 C5 1.504(3) . ?
C5 C6 1.523(3) . ?
C5 H5A 0.9700 . ?
C5 H5B 0.9700 . ?
C6 C7 1.521(3) . ?
C6 H6 0.9800 . ?
C8 C23 1.521(4) . ?
C8 C9 1.528(3) . ?
C8 C24 1.536(4) . ?
C10 C15 1.499(4) . ?
C10 C11 1.538(4) . ?
C10 H10 0.9800 . ?
C11 C12 1.490(4) . ?
C11 H11A 0.9700 . ?
C11 H11B 0.9700 . ?
C12 C13 1.494(5) . ?
C12 C25 1.508(6) . ?
C12 H12 0.9800 . ?
C13 H13A 0.9600 . ?
C13 H13B 0.9600 . ?
C13 H13C 0.9600 . ?
C14 H14A 0.9600 . ?
C14 H14B 0.9600 . ?
C14 H14C 0.9600 . ?
C17 C18 1.501(5) . ?
C17 C20 1.504(5) . ?
C17 C19 1.516(4) . ?
C18 H18A 0.9600 . ?
C18 H18B 0.9600 . ?
C18 H18C 0.9600 . ?
C19 H19A 0.9600 . ?
C19 H19B 0.9600 . ?
C19 H19C 0.9600 . ?
C20 H20A 0.9600 . ?
C20 H20B 0.9600 . ?
C20 H20C 0.9600 . ?
C21 C22 1.380(4) . ?
C21 H21 0.9300 . ?
C22 H22 0.9300 . ?
C23 H23A 0.9600 . ?
C23 H23B 0.9600 . ?
C23 H23C 0.9600 . ?
C24 H24A 0.9600 . ?
C24 H24B 0.9600 . ?
C24 H24C 0.9600 . ?
C25 H25A 0.9600 . ?
C25 H25B 0.9600 . ?
C25 H25C 0.9600 . ?

loop_
_cod_related_entry_id
_cod_related_entry_database
_cod_related_entry_code
1 ChemSpider 30653250
